data_7105036
loop_
_publ_author_name
'Lin, Sheng-Hsun'
'Wu, Fang-Iy'
'Liu, Rai-Shung'

_publ_section_title
;
 Synthesis, photophysical properties and color tuning of highly
 fluorescent 9,10-disubstituted-2,3,6,7-tetraphenylanthracene.
;
_journal_issue 45
_journal_name_full 'Chemical communications (Cambridge, England)'
_journal_page_first 6961
_journal_page_last 6963
_journal_paper_doi 10.1039/b912289c
_journal_year 2009
_chemical_formula_sum 'C86 H98'
_chemical_formula_weight 1131.64
_chemical_name_systematic
;
?
;
_space_group_IT_number 14
_symmetry_cell_setting monoclinic
_symmetry_space_group_name_Hall '-P 2ybc'
_symmetry_space_group_name_H-M 'P 1 21/c 1'
_atom_sites_solution_hydrogens geom
_atom_sites_solution_primary direct
_atom_sites_solution_secondary difmap
_audit_creation_method SHELXL-97
_cell_angle_alpha 90.00
_cell_angle_beta 96.852(2)
_cell_angle_gamma 90.00
_cell_formula_units_Z 4
_cell_length_a 16.8988(11)
_cell_length_b 18.7150(12)
_cell_length_c 24.6740(17)
_cell_measurement_reflns_used 7601
_cell_measurement_temperature 100(2)
_cell_measurement_theta_max 25
_cell_measurement_theta_min 2.5
_cell_volume 7747.7(9)
_computing_cell_refinement 'Bruker APEX2'
_computing_data_collection 'Bruker APEX2'
_computing_data_reduction 'Bruker Saint'
_computing_molecular_graphics 'Bruker APEX2'
_computing_publication_material 'Bruker APEX2'
_computing_structure_refinement 'Shelxtl-97 (Sheldrick, 2008)'
_computing_structure_solution 'Shelxtl-97 (Sheldrick, 2008)'
_diffrn_ambient_temperature 100(2)
_diffrn_measured_fraction_theta_full 0.996
_diffrn_measured_fraction_theta_max 0.996
_diffrn_measurement_device_type 'CCD area detector'
_diffrn_measurement_method 'phi and omega scans'
_diffrn_radiation_monochromator graphite
_diffrn_radiation_source 'fine-focus sealed tube'
_diffrn_radiation_type MoK\a
_diffrn_radiation_wavelength 0.71073
_diffrn_reflns_av_R_equivalents 0.0561
_diffrn_reflns_av_sigmaI/netI 0.0781
_diffrn_reflns_limit_h_max 19
_diffrn_reflns_limit_h_min -21
_diffrn_reflns_limit_k_max 23
_diffrn_reflns_limit_k_min -20
_diffrn_reflns_limit_l_max 30
_diffrn_reflns_limit_l_min -20
_diffrn_reflns_number 64327
_diffrn_reflns_theta_full 26.43
_diffrn_reflns_theta_max 26.43
_diffrn_reflns_theta_min 1.21
_exptl_absorpt_coefficient_mu 0.054
_exptl_absorpt_correction_T_max 0.7454
_exptl_absorpt_correction_T_min 0.7141
_exptl_absorpt_correction_type empirical
_exptl_crystal_colour Yellow
_exptl_crystal_density_diffrn 0.970
_exptl_crystal_density_meas ?
_exptl_crystal_density_method .
_exptl_crystal_description Lump
_exptl_crystal_F_000 2456
_exptl_crystal_size_max 0.18
_exptl_crystal_size_mid 0.15
_exptl_crystal_size_min 0.15
_refine_diff_density_max 0.685
_refine_diff_density_min -0.569
_refine_diff_density_rms 0.085
_refine_ls_extinction_method none
_refine_ls_goodness_of_fit_ref 1.061
_refine_ls_hydrogen_treatment constr
_refine_ls_matrix_type full
_refine_ls_number_parameters 808
_refine_ls_number_reflns 15902
_refine_ls_number_restraints 0
_refine_ls_restrained_S_all 1.061
_refine_ls_R_factor_all 0.1318
_refine_ls_R_factor_gt 0.0881
_refine_ls_shift/su_max 0.001
_refine_ls_shift/su_mean 0.000
_refine_ls_structure_factor_coef Fsqd
_refine_ls_weighting_details 'calc w=1/[\s^2^(Fo^2^)+(0.1332P)^2^+7.1049P] where P=(Fo^2^+2Fc^2^)/3'
_refine_ls_weighting_scheme calc
_refine_ls_wR_factor_gt 0.2587
_refine_ls_wR_factor_ref 0.2799
_reflns_number_gt 9125
_reflns_number_total 15902
_reflns_threshold_expression >2sigma(I)
_cod_data_source_file b912289c.txt
_cod_data_source_block 090226lts
_cod_depositor_comments
;
The following automatic conversions were performed:
'_symmetry_cell_setting' value 'Monoclinic' changed to 'monoclinic'
according to '/home/saulius/struct/CIF-dictionaries/cif_core.dic'
dictionary named 'cif_core.dic' version 2.4.1 from 2010-06-29.

Automatic conversion script
Id: cif_fix_enum 1527 2010-12-29 10:47:43Z saulius 
;
_cod_original_sg_symbol_H-M P2(1)/c
_cod_database_code 7105036

loop_
_symmetry_equiv_pos_as_xyz
'x, y, z'
'-x, y+1/2, -z+1/2'
'-x, -y, -z'
'x, -y-1/2, z-1/2'

loop_
_atom_site_label
_atom_site_type_symbol
_atom_site_fract_x
_atom_site_fract_y
_atom_site_fract_z
_atom_site_U_iso_or_equiv
_atom_site_adp_type
_atom_site_occupancy
_atom_site_symmetry_multiplicity
_atom_site_calc_flag
_atom_site_refinement_flags
_atom_site_disorder_assembly
_atom_site_disorder_group
C1 C 0.17560(17) -0.05546(16) 0.93071(12) 0.0157(6) Uani 1 1 d . . .
C2 C 0.15503(17) 0.01086(16) 0.90297(12) 0.0147(6) Uani 1 1 d . . .
C3 C 0.09065(17) 0.04832(16) 0.91697(12) 0.0152(6) Uani 1 1 d . . .
H3 H 0.0769 0.0919 0.8985 0.018 Uiso 1 1 calc R . .
C4 C 0.04351(17) 0.02520(15) 0.95771(12) 0.0129(6) Uani 1 1 d . . .
C5 C 0.06472(17) -0.04071(15) 0.98569(12) 0.0138(6) Uani 1 1 d . . .
C6 C 0.13113(17) -0.07936(16) 0.97041(12) 0.0165(6) Uani 1 1 d . . .
H6 H 0.1454 -0.1233 0.9883 0.020 Uiso 1 1 calc R . .
C7 C -0.02084(17) 0.06589(16) 0.97269(12) 0.0150(6) Uani 1 1 d . . .
C8 C -0.04134(17) 0.13341(16) 0.94916(12) 0.0149(6) Uani 1 1 d . . .
C9 C -0.06441(17) 0.19234(16) 0.93433(12) 0.0148(6) Uani 1 1 d . . .
C10 C 0.24247(17) -0.10205(16) 0.91765(12) 0.0159(6) Uani 1 1 d . . .
C11 C 0.30247(18) -0.12116(16) 0.95861(13) 0.0177(7) Uani 1 1 d . . .
H11 H 0.2992 -0.1061 0.9950 0.021 Uiso 1 1 calc R . .
C12 C 0.36726(19) -0.16208(17) 0.94708(13) 0.0205(7) Uani 1 1 d . . .
H12 H 0.4073 -0.1746 0.9759 0.025 Uiso 1 1 calc R . .
C13 C 0.37450(19) -0.18475(17) 0.89498(13) 0.0219(7) Uani 1 1 d . . .
C14 C 0.31350(18) -0.16668(18) 0.85393(13) 0.0215(7) Uani 1 1 d . . .
H14 H 0.3166 -0.1828 0.8177 0.026 Uiso 1 1 calc R . .
C15 C 0.24857(18) -0.12595(17) 0.86443(13) 0.0189(7) Uani 1 1 d . . .
H15 H 0.2082 -0.1142 0.8356 0.023 Uiso 1 1 calc R . .
C16 C 0.44726(19) -0.22651(19) 0.87968(14) 0.0261(8) Uani 1 1 d . . .
C17 C 0.5056(2) -0.2437(3) 0.93000(17) 0.0445(11) Uani 1 1 d . . .
H17A H 0.5516 -0.2693 0.9189 0.067 Uiso 1 1 calc R . .
H17B H 0.4790 -0.2736 0.9550 0.067 Uiso 1 1 calc R . .
H17C H 0.5235 -0.1991 0.9484 0.067 Uiso 1 1 calc R . .
C18 C 0.4212(2) -0.2957(2) 0.85103(16) 0.0352(9) Uani 1 1 d . . .
H18A H 0.4682 -0.3221 0.8425 0.053 Uiso 1 1 calc R . .
H18B H 0.3867 -0.2849 0.8172 0.053 Uiso 1 1 calc R . .
H18C H 0.3917 -0.3247 0.8749 0.053 Uiso 1 1 calc R . .
C19 C 0.4914(2) -0.1807(2) 0.84277(19) 0.0447(11) Uani 1 1 d . . .
H19A H 0.5083 -0.1361 0.8616 0.067 Uiso 1 1 calc R . .
H19B H 0.4563 -0.1696 0.8093 0.067 Uiso 1 1 calc R . .
H19C H 0.5384 -0.2065 0.8335 0.067 Uiso 1 1 calc R . .
C20 C 0.20515(17) 0.04121(15) 0.86313(12) 0.0133(6) Uani 1 1 d . . .
C21 C 0.17118(18) 0.07382(17) 0.81487(12) 0.0177(7) Uani 1 1 d . . .
H21 H 0.1148 0.0755 0.8066 0.021 Uiso 1 1 calc R . .
C22 C 0.21896(18) 0.10365(16) 0.77919(12) 0.0181(7) Uani 1 1 d . . .
H22 H 0.1944 0.1256 0.7467 0.022 Uiso 1 1 calc R . .
C23 C 0.30211(18) 0.10272(17) 0.78912(12) 0.0181(7) Uani 1 1 d . . .
C24 C 0.33506(19) 0.06999(17) 0.83663(13) 0.0222(7) Uani 1 1 d . . .
H24 H 0.3914 0.0678 0.8444 0.027 Uiso 1 1 calc R . .
C25 C 0.28828(17) 0.04000(16) 0.87358(12) 0.0165(6) Uani 1 1 d . . .
H25 H 0.3131 0.0185 0.9061 0.020 Uiso 1 1 calc R . .
C26 C 0.35323(19) 0.13729(18) 0.74868(13) 0.0232(7) Uani 1 1 d . . .
C27 C 0.4425(2) 0.1301(3) 0.76800(17) 0.0448(11) Uani 1 1 d . . .
H27A H 0.4545 0.1528 0.8038 0.067 Uiso 1 1 calc R . .
H27B H 0.4731 0.1535 0.7417 0.067 Uiso 1 1 calc R . .
H27C H 0.4568 0.0794 0.7708 0.067 Uiso 1 1 calc R . .
C28 C 0.3363(3) 0.1005(3) 0.69286(16) 0.0447(11) Uani 1 1 d . . .
H28A H 0.3483 0.0495 0.6968 0.067 Uiso 1 1 calc R . .
H28B H 0.3697 0.1219 0.6673 0.067 Uiso 1 1 calc R . .
H28C H 0.2800 0.1068 0.6788 0.067 Uiso 1 1 calc R . .
C29 C 0.3322(2) 0.2165(2) 0.74300(17) 0.0400(10) Uani 1 1 d . . .
H29A H 0.2768 0.2216 0.7266 0.060 Uiso 1 1 calc R . .
H29B H 0.3675 0.2397 0.7196 0.060 Uiso 1 1 calc R . .
H29C H 0.3389 0.2390 0.7791 0.060 Uiso 1 1 calc R . .
C30 C -0.09893(18) 0.26255(16) 0.92545(13) 0.0178(7) Uani 1 1 d . . .
C31 C -0.09150(19) 0.30421(17) 0.87927(13) 0.0212(7) Uani 1 1 d . . .
H31 H -0.0616 0.2867 0.8519 0.025 Uiso 1 1 calc R . .
C32 C -0.12746(19) 0.37107(17) 0.87305(14) 0.0226(7) Uani 1 1 d . . .
C33 C -0.1697(2) 0.39570(18) 0.91524(14) 0.0266(8) Uani 1 1 d . . .
H33 H -0.1936 0.4416 0.9117 0.032 Uiso 1 1 calc R . .
C34 C -0.1779(2) 0.35630(18) 0.96155(14) 0.0245(7) Uani 1 1 d . . .
C35 C -0.14251(19) 0.28932(18) 0.96638(13) 0.0226(7) Uani 1 1 d . . .
H35 H -0.1477 0.2611 0.9977 0.027 Uiso 1 1 calc R . .
C36 C -0.1265(2) 0.41718(19) 0.82206(15) 0.0300(8) Uani 1 1 d . . .
C37 C -0.0732(2) 0.3868(2) 0.78147(16) 0.0384(10) Uani 1 1 d . . .
H37A H -0.0185 0.3821 0.7994 0.058 Uiso 1 1 calc R . .
H37B H -0.0739 0.4191 0.7502 0.058 Uiso 1 1 calc R . .
H37C H -0.0931 0.3397 0.7689 0.058 Uiso 1 1 calc R . .
C38 C -0.0959(3) 0.4929(2) 0.83909(18) 0.0451(11) Uani 1 1 d . . .
H38A H -0.1321 0.5150 0.8625 0.068 Uiso 1 1 calc R . .
H38B H -0.0939 0.5223 0.8064 0.068 Uiso 1 1 calc R . .
H38C H -0.0424 0.4894 0.8592 0.068 Uiso 1 1 calc R . .
C39 C -0.2121(2) 0.4222(2) 0.79230(16) 0.0375(9) Uani 1 1 d . . .
H39A H -0.2315 0.3741 0.7820 0.056 Uiso 1 1 calc R . .
H39B H -0.2120 0.4515 0.7594 0.056 Uiso 1 1 calc R . .
H39C H -0.2471 0.4440 0.8166 0.056 Uiso 1 1 calc R . .
C40 C -0.2227(2) 0.3869(2) 1.00675(15) 0.0325(9) Uani 1 1 d . . .
C41 C -0.1786(3) 0.4524(2) 1.03138(18) 0.0537(12) Uani 1 1 d . . .
H41A H -0.2078 0.4727 1.0597 0.081 Uiso 1 1 calc R . .
H41B H -0.1746 0.4881 1.0028 0.081 Uiso 1 1 calc R . .
H41C H -0.1250 0.4385 1.0475 0.081 Uiso 1 1 calc R . .
C42 C -0.3083(3) 0.4099(3) 0.9827(2) 0.0611(14) Uani 1 1 d . . .
H42A H -0.3358 0.3693 0.9638 0.092 Uiso 1 1 calc R . .
H42B H -0.3050 0.4492 0.9569 0.092 Uiso 1 1 calc R . .
H42C H -0.3379 0.4257 1.0124 0.092 Uiso 1 1 calc R . .
C43 C -0.2326(2) 0.3339(2) 1.05165(17) 0.0402(10) Uani 1 1 d . . .
H43A H -0.2599 0.2912 1.0359 0.060 Uiso 1 1 calc R . .
H43B H -0.2642 0.3556 1.0781 0.060 Uiso 1 1 calc R . .
H43C H -0.1800 0.3206 1.0700 0.060 Uiso 1 1 calc R . .
C44 C 0.65547(17) 0.00757(17) 0.90420(12) 0.0174(7) Uani 1 1 d . . .
C45 C 0.67618(18) -0.05874(16) 0.93298(12) 0.0176(7) Uani 1 1 d . . .
C46 C 0.63305(17) -0.07911(16) 0.97314(12) 0.0163(6) Uani 1 1 d . . .
H46 H 0.6485 -0.1213 0.9930 0.020 Uiso 1 1 calc R . .
C47 C 0.56602(18) -0.04071(16) 0.98713(12) 0.0166(6) Uani 1 1 d . . .
C48 C 0.54452(17) 0.02302(16) 0.95771(12) 0.0168(6) Uani 1 1 d . . .
C49 C 0.59006(17) 0.04499(17) 0.91604(12) 0.0170(6) Uani 1 1 d . . .
H49 H 0.5748 0.0869 0.8957 0.020 Uiso 1 1 calc R . .
C50 C 0.47922(17) 0.06431(16) 0.97134(12) 0.0165(6) Uani 1 1 d . . .
C51 C 0.45767(17) 0.12948(17) 0.94412(12) 0.0178(7) Uani 1 1 d . . .
C52 C 0.43286(18) 0.18548(17) 0.92465(13) 0.0188(7) Uani 1 1 d . . .
C53 C 0.70619(18) 0.03649(16) 0.86352(12) 0.0176(7) Uani 1 1 d . . .
C54 C 0.67352(19) 0.06021(17) 0.81239(13) 0.0194(7) Uani 1 1 d . . .
H54 H 0.6174 0.0588 0.8029 0.023 Uiso 1 1 calc R . .
C55 C 0.72128(19) 0.08580(18) 0.77523(13) 0.0213(7) Uani 1 1 d . . .
H55 H 0.6971 0.1016 0.7405 0.026 Uiso 1 1 calc R . .
C56 C 0.80434(19) 0.08931(17) 0.78703(13) 0.0208(7) Uani 1 1 d . . .
C57 C 0.83621(18) 0.06803(18) 0.83880(13) 0.0206(7) Uani 1 1 d . . .
H57 H 0.8921 0.0715 0.8489 0.025 Uiso 1 1 calc R . .
C58 C 0.78829(18) 0.04157(17) 0.87651(13) 0.0212(7) Uani 1 1 d . . .
H58 H 0.8121 0.0268 0.9115 0.025 Uiso 1 1 calc R . .
C59 C 0.8561(2) 0.1165(2) 0.74446(14) 0.0282(8) Uani 1 1 d . . .
C60 C 0.8497(3) 0.0658(3) 0.69709(17) 0.0501(12) Uani 1 1 d . . .
H60A H 0.8845 0.0819 0.6705 0.075 Uiso 1 1 calc R . .
H60B H 0.7945 0.0643 0.6798 0.075 Uiso 1 1 calc R . .
H60C H 0.8660 0.0179 0.7101 0.075 Uiso 1 1 calc R . .
C61 C 0.8261(3) 0.1908(3) 0.7247(2) 0.0596(13) Uani 1 1 d . . .
H61A H 0.8370 0.2253 0.7545 0.089 Uiso 1 1 calc R . .
H61B H 0.7685 0.1887 0.7133 0.089 Uiso 1 1 calc R . .
H61C H 0.8535 0.2056 0.6938 0.089 Uiso 1 1 calc R . .
C62 C 0.9424(3) 0.1250(3) 0.76811(19) 0.0591(14) Uani 1 1 d . . .
H62A H 0.9631 0.0790 0.7826 0.089 Uiso 1 1 calc R . .
H62B H 0.9464 0.1604 0.7976 0.089 Uiso 1 1 calc R . .
H62C H 0.9738 0.1410 0.7395 0.089 Uiso 1 1 calc R . .
C63 C 0.74341(17) -0.10417(16) 0.91968(12) 0.0175(6) Uani 1 1 d . . .
C64 C 0.75051(19) -0.12637(19) 0.86713(14) 0.0259(8) Uani 1 1 d . . .
H64 H 0.7119 -0.1114 0.8382 0.031 Uiso 1 1 calc R . .
C65 C 0.8117(2) -0.1692(2) 0.85568(16) 0.0362(9) Uani 1 1 d . . .
H65 H 0.8142 -0.1836 0.8190 0.043 Uiso 1 1 calc R . .
C66 C 0.8710(2) -0.1928(2) 0.89651(15) 0.0337(9) Uani 1 1 d . A .
C67 C 0.8638(2) -0.17025(19) 0.94926(15) 0.0284(8) Uani 1 1 d . . .
H67 H 0.9026 -0.1851 0.9781 0.034 Uiso 1 1 calc R . .
C68 C 0.80133(19) -0.12642(18) 0.96118(14) 0.0235(7) Uani 1 1 d . . .
H68 H 0.7983 -0.1117 0.9977 0.028 Uiso 1 1 calc R . .
C69 C 0.9390(3) -0.2407(3) 0.8828(2) 0.0687(18) Uani 1 1 d . . .
C70 C 0.9138(3) -0.2956(3) 0.84283(18) 0.0508(12) Uani 1 1 d . A .
H70A H 0.8944 -0.2731 0.8079 0.076 Uiso 1 1 calc R . .
H70B H 0.8709 -0.3240 0.8556 0.076 Uiso 1 1 calc R . .
H70C H 0.9590 -0.3268 0.8380 0.076 Uiso 1 1 calc R . .
C71 C 0.9857(8) -0.1970(9) 0.8501(9) 0.128(6) Uani 0.539(7) 1 d P A 1
H71A H 1.0295 -0.1746 0.8737 0.191 Uiso 0.539(7) 1 calc PR A 1
H71B H 0.9517 -0.1599 0.8315 0.191 Uiso 0.539(7) 1 calc PR A 1
H71C H 1.0075 -0.2270 0.8229 0.191 Uiso 0.539(7) 1 calc PR A 1
C72 C 0.9946(6) -0.2622(5) 0.9281(4) 0.0514(18) Uani 0.539(7) 1 d P A 1
H72A H 1.0412 -0.2841 0.9147 0.077 Uiso 0.539(7) 1 calc PR A 1
H72B H 0.9693 -0.2968 0.9503 0.077 Uiso 0.539(7) 1 calc PR A 1
H72C H 1.0115 -0.2202 0.9504 0.077 Uiso 0.539(7) 1 calc PR A 1
C71' C 1.0142(9) -0.2161(11) 0.9014(11) 0.128(6) Uani 0.461(7) 1 d P A 2
H71D H 1.0263 -0.2269 0.9403 0.191 Uiso 0.461(7) 1 calc PR A 2
H71E H 1.0163 -0.1643 0.8959 0.191 Uiso 0.461(7) 1 calc PR A 2
H71F H 1.0534 -0.2395 0.8811 0.191 Uiso 0.461(7) 1 calc PR A 2
C72' C 0.9496(6) -0.3068(6) 0.9376(4) 0.0514(18) Uani 0.461(7) 1 d P A 2
H72D H 0.9964 -0.3367 0.9343 0.077 Uiso 0.461(7) 1 calc PR A 2
H72E H 0.9018 -0.3368 0.9350 0.077 Uiso 0.461(7) 1 calc PR A 2
H72F H 0.9563 -0.2823 0.9730 0.077 Uiso 0.461(7) 1 calc PR A 2
C73 C 0.39265(19) 0.24812(17) 0.90245(13) 0.0195(7) Uani 1 1 d . . .
C74 C 0.30963(19) 0.24926(17) 0.89804(13) 0.0211(7) Uani 1 1 d . . .
H74 H 0.2816 0.2096 0.9103 0.025 Uiso 1 1 calc R . .
C75 C 0.26807(19) 0.30812(18) 0.87578(14) 0.0238(7) Uani 1 1 d . . .
C76 C 0.31145(19) 0.36542(17) 0.85803(14) 0.0230(7) Uani 1 1 d . . .
H76 H 0.2831 0.4058 0.8427 0.028 Uiso 1 1 calc R . .
C77 C 0.3942(2) 0.36592(18) 0.86182(14) 0.0244(7) Uani 1 1 d . . .
C78 C 0.43476(19) 0.30589(17) 0.88425(13) 0.0225(7) Uani 1 1 d . . .
H78 H 0.4913 0.3043 0.8872 0.027 Uiso 1 1 calc R . .
C79 C 0.17606(19) 0.30971(18) 0.86851(14) 0.0256(8) Uani 1 1 d . . .
C80 C 0.1415(2) 0.2468(2) 0.89699(19) 0.0411(10) Uani 1 1 d . . .
H80A H 0.1638 0.2462 0.9355 0.062 Uiso 1 1 calc R . .
H80B H 0.1552 0.2022 0.8795 0.062 Uiso 1 1 calc R . .
H80C H 0.0835 0.2516 0.8942 0.062 Uiso 1 1 calc R . .
C81 C 0.1469(2) 0.3049(2) 0.80768(17) 0.0423(10) Uani 1 1 d . . .
H81A H 0.0885 0.3055 0.8023 0.063 Uiso 1 1 calc R . .
H81B H 0.1662 0.2604 0.7929 0.063 Uiso 1 1 calc R . .
H81C H 0.1674 0.3457 0.7887 0.063 Uiso 1 1 calc R . .
C82 C 0.1459(2) 0.3791(2) 0.89125(17) 0.0343(9) Uani 1 1 d . . .
H82A H 0.0876 0.3780 0.8884 0.052 Uiso 1 1 calc R . .
H82B H 0.1629 0.4196 0.8703 0.052 Uiso 1 1 calc R . .
H82C H 0.1678 0.3841 0.9297 0.052 Uiso 1 1 calc R . .
C83 C 0.4386(2) 0.4289(2) 0.84024(17) 0.0347(9) Uani 1 1 d . . .
C84 C 0.4314(4) 0.4225(3) 0.7777(2) 0.0752(17) Uani 1 1 d . . .
H84A H 0.4595 0.3796 0.7678 0.113 Uiso 1 1 calc R . .
H84B H 0.4551 0.4648 0.7626 0.113 Uiso 1 1 calc R . .
H84C H 0.3751 0.4192 0.7630 0.113 Uiso 1 1 calc R . .
C85 C 0.4025(3) 0.5000(2) 0.8560(3) 0.0709(17) Uani 1 1 d . . .
H85A H 0.3462 0.5018 0.8411 0.106 Uiso 1 1 calc R . .
H85B H 0.4311 0.5396 0.8412 0.106 Uiso 1 1 calc R . .
H85C H 0.4073 0.5039 0.8959 0.106 Uiso 1 1 calc R . .
C86 C 0.5267(3) 0.4295(2) 0.8628(2) 0.0583(14) Uani 1 1 d . . .
H86A H 0.5320 0.4359 0.9025 0.088 Uiso 1 1 calc R . .
H86B H 0.5536 0.4689 0.8462 0.088 Uiso 1 1 calc R . .
H86C H 0.5512 0.3841 0.8542 0.088 Uiso 1 1 calc R . .

loop_
_atom_site_aniso_label
_atom_site_aniso_U_11
_atom_site_aniso_U_22
_atom_site_aniso_U_33
_atom_site_aniso_U_23
_atom_site_aniso_U_13
_atom_site_aniso_U_12
C1 0.0129(14) 0.0161(16) 0.0177(15) -0.0027(12) 0.0005(12) -0.0020(12)
C2 0.0137(15) 0.0177(16) 0.0129(14) 0.0000(12) 0.0029(11) -0.0001(12)
C3 0.0158(15) 0.0151(15) 0.0148(15) -0.0004(12) 0.0025(12) -0.0020(12)
C4 0.0135(14) 0.0113(15) 0.0139(14) 0.0003(11) 0.0012(11) -0.0008(11)
C5 0.0123(14) 0.0144(15) 0.0146(14) -0.0014(12) 0.0017(11) -0.0002(12)
C6 0.0168(15) 0.0129(15) 0.0202(16) 0.0011(12) 0.0035(12) 0.0018(12)
C7 0.0157(15) 0.0141(15) 0.0151(15) -0.0004(12) 0.0016(12) -0.0016(12)
C8 0.0125(14) 0.0184(16) 0.0139(14) 0.0019(12) 0.0020(11) 0.0000(12)
C9 0.0157(15) 0.0138(16) 0.0157(15) 0.0006(12) 0.0044(12) -0.0010(12)
C10 0.0130(14) 0.0153(15) 0.0199(16) 0.0007(12) 0.0043(12) 0.0000(12)
C11 0.0178(15) 0.0186(16) 0.0176(15) -0.0003(12) 0.0060(12) 0.0021(13)
C12 0.0209(16) 0.0217(17) 0.0191(16) -0.0004(13) 0.0033(13) 0.0056(13)
C13 0.0184(16) 0.0195(17) 0.0291(18) -0.0024(14) 0.0074(13) 0.0024(13)
C14 0.0205(16) 0.0268(18) 0.0182(16) -0.0039(13) 0.0058(13) 0.0041(14)
C15 0.0164(15) 0.0206(17) 0.0200(16) 0.0002(13) 0.0038(12) -0.0003(13)
C16 0.0167(17) 0.030(2) 0.0324(19) -0.0078(15) 0.0053(14) 0.0063(14)
C17 0.029(2) 0.059(3) 0.045(2) -0.016(2) 0.0006(18) 0.019(2)
C18 0.029(2) 0.034(2) 0.043(2) -0.0082(18) 0.0080(17) 0.0114(17)
C19 0.032(2) 0.046(3) 0.061(3) -0.009(2) 0.024(2) 0.0073(19)
C20 0.0137(14) 0.0115(15) 0.0157(15) -0.0002(12) 0.0054(12) -0.0019(11)
C21 0.0138(15) 0.0219(17) 0.0184(15) 0.0015(13) 0.0056(12) 0.0027(13)
C22 0.0223(16) 0.0176(16) 0.0150(15) 0.0015(12) 0.0044(12) -0.0002(13)
C23 0.0177(16) 0.0192(16) 0.0188(16) -0.0016(13) 0.0082(12) 0.0000(13)
C24 0.0176(16) 0.0228(18) 0.0267(18) -0.0015(14) 0.0048(13) -0.0008(13)
C25 0.0163(15) 0.0186(16) 0.0147(15) 0.0016(12) 0.0018(12) 0.0002(12)
C26 0.0209(17) 0.0267(18) 0.0237(17) 0.0021(14) 0.0096(13) -0.0043(14)
C27 0.032(2) 0.065(3) 0.041(2) 0.008(2) 0.0153(18) -0.009(2)
C28 0.048(2) 0.060(3) 0.029(2) -0.003(2) 0.0183(18) -0.013(2)
C29 0.043(2) 0.039(2) 0.041(2) 0.0102(19) 0.0155(19) -0.0061(19)
C30 0.0159(15) 0.0148(16) 0.0220(16) 0.0005(12) -0.0006(12) 0.0005(12)
C31 0.0192(16) 0.0194(17) 0.0244(17) 0.0042(13) 0.0011(13) -0.0003(13)
C32 0.0235(17) 0.0155(16) 0.0278(18) 0.0028(13) -0.0008(14) 0.0019(13)
C33 0.0286(18) 0.0136(16) 0.036(2) -0.0005(14) -0.0035(15) 0.0057(14)
C34 0.0235(17) 0.0209(18) 0.0274(18) -0.0036(14) -0.0034(14) 0.0010(14)
C35 0.0236(17) 0.0216(17) 0.0220(17) 0.0016(14) -0.0001(13) 0.0031(14)
C36 0.0292(19) 0.0247(19) 0.035(2) 0.0130(16) -0.0014(15) 0.0046(15)
C37 0.039(2) 0.036(2) 0.041(2) 0.0177(18) 0.0062(18) 0.0060(18)
C38 0.056(3) 0.027(2) 0.050(3) 0.0149(19) -0.004(2) -0.0076(19)
C39 0.036(2) 0.037(2) 0.038(2) 0.0157(18) -0.0028(17) 0.0044(17)
C40 0.038(2) 0.028(2) 0.031(2) -0.0074(16) 0.0012(16) 0.0108(17)
C41 0.084(4) 0.040(3) 0.038(2) -0.013(2) 0.013(2) -0.007(2)
C42 0.058(3) 0.070(3) 0.055(3) -0.014(3) 0.007(2) 0.030(3)
C43 0.040(2) 0.034(2) 0.049(2) -0.0094(19) 0.0185(19) 0.0056(18)
C44 0.0151(15) 0.0207(17) 0.0162(15) 0.0010(12) 0.0018(12) -0.0017(12)
C45 0.0177(15) 0.0184(16) 0.0167(15) 0.0002(12) 0.0019(12) 0.0015(13)
C46 0.0168(15) 0.0141(15) 0.0183(15) 0.0037(12) 0.0027(12) 0.0025(12)
C47 0.0168(15) 0.0154(15) 0.0181(15) -0.0006(12) 0.0037(12) -0.0014(12)
C48 0.0140(15) 0.0181(16) 0.0182(15) 0.0032(12) 0.0018(12) 0.0002(12)
C49 0.0158(15) 0.0174(16) 0.0178(15) 0.0034(12) 0.0023(12) -0.0012(12)
C50 0.0152(15) 0.0166(16) 0.0174(15) 0.0032(12) 0.0006(12) 0.0003(12)
C51 0.0135(15) 0.0210(17) 0.0197(16) -0.0010(13) 0.0053(12) 0.0035(13)
C52 0.0170(15) 0.0190(17) 0.0205(16) 0.0024(13) 0.0025(12) 0.0001(13)
C53 0.0199(16) 0.0182(16) 0.0154(15) -0.0015(12) 0.0050(12) -0.0017(13)
C54 0.0169(15) 0.0204(17) 0.0211(16) -0.0010(13) 0.0028(13) -0.0020(13)
C55 0.0235(17) 0.0243(18) 0.0166(16) -0.0007(13) 0.0035(13) -0.0037(14)
C56 0.0224(17) 0.0216(17) 0.0189(16) -0.0040(13) 0.0050(13) -0.0048(13)
C57 0.0131(15) 0.0297(19) 0.0195(16) -0.0011(14) 0.0035(12) -0.0012(13)
C58 0.0197(16) 0.0249(18) 0.0195(16) -0.0012(13) 0.0040(13) -0.0016(14)
C59 0.0266(18) 0.037(2) 0.0233(18) 0.0030(15) 0.0112(14) -0.0092(16)
C60 0.049(3) 0.070(3) 0.035(2) -0.009(2) 0.017(2) -0.005(2)
C61 0.054(3) 0.061(3) 0.067(3) 0.018(3) 0.022(3) -0.012(2)
C62 0.037(2) 0.098(4) 0.044(3) 0.008(3) 0.013(2) -0.018(3)
C63 0.0147(15) 0.0174(16) 0.0210(16) -0.0024(13) 0.0047(12) -0.0026(12)
C64 0.0193(17) 0.036(2) 0.0219(17) -0.0053(15) 0.0005(13) 0.0012(15)
C65 0.0224(18) 0.053(3) 0.032(2) -0.0204(18) 0.0008(15) 0.0054(17)
C66 0.0164(17) 0.043(2) 0.040(2) -0.0249(18) -0.0029(15) 0.0068(16)
C67 0.0186(17) 0.030(2) 0.035(2) -0.0055(16) -0.0027(14) 0.0053(15)
C68 0.0201(17) 0.0271(19) 0.0235(17) -0.0022(14) 0.0034(13) 0.0018(14)
C69 0.026(2) 0.107(4) 0.069(3) -0.056(3) -0.009(2) 0.020(3)
C70 0.051(3) 0.052(3) 0.047(3) -0.016(2) -0.002(2) 0.021(2)
C71 0.039(6) 0.116(10) 0.23(2) -0.037(13) 0.025(8) 0.008(6)
C72 0.050(5) 0.052(5) 0.051(4) -0.012(4) 0.000(3) 0.021(3)
C71' 0.039(6) 0.116(10) 0.23(2) -0.037(13) 0.025(8) 0.008(6)
C72' 0.050(5) 0.052(5) 0.051(4) -0.012(4) 0.000(3) 0.021(3)
C73 0.0195(16) 0.0171(16) 0.0217(16) 0.0017(13) 0.0013(13) 0.0036(13)
C74 0.0223(17) 0.0188(17) 0.0223(17) 0.0020(13) 0.0025(13) -0.0007(13)
C75 0.0217(17) 0.0225(18) 0.0264(18) -0.0020(14) -0.0006(14) 0.0033(14)
C76 0.0250(17) 0.0124(16) 0.0307(19) 0.0062(13) -0.0003(14) 0.0059(13)
C77 0.0237(17) 0.0209(18) 0.0288(18) 0.0056(14) 0.0043(14) 0.0002(14)
C78 0.0196(16) 0.0196(17) 0.0278(18) 0.0048(14) 0.0010(13) 0.0010(13)
C79 0.0193(17) 0.0223(18) 0.0347(19) -0.0025(15) 0.0009(14) 0.0011(14)
C80 0.0217(19) 0.034(2) 0.069(3) -0.003(2) 0.0112(19) -0.0018(16)
C81 0.027(2) 0.053(3) 0.046(2) -0.008(2) -0.0027(17) 0.0110(19)
C82 0.0275(19) 0.030(2) 0.045(2) -0.0028(17) 0.0043(17) 0.0048(16)
C83 0.030(2) 0.024(2) 0.050(2) 0.0105(17) 0.0021(17) -0.0033(16)
C84 0.100(4) 0.063(4) 0.065(3) 0.019(3) 0.019(3) -0.029(3)
C85 0.053(3) 0.022(2) 0.139(5) 0.012(3) 0.021(3) 0.000(2)
C86 0.038(2) 0.038(3) 0.099(4) 0.029(3) 0.007(2) -0.009(2)

loop_
_atom_type_symbol
_atom_type_description
_atom_type_scat_dispersion_real
_atom_type_scat_dispersion_imag
_atom_type_scat_source
C C 0.0033 0.0016 'International Tables Vol C Tables 4.2.6.8 and 6.1.1.4'
H H 0.0000 0.0000 'International Tables Vol C Tables 4.2.6.8 and 6.1.1.4'

loop_
_geom_angle_atom_site_label_1
_geom_angle_atom_site_label_2
_geom_angle_atom_site_label_3
_geom_angle
_geom_angle_site_symmetry_1
_geom_angle_site_symmetry_3
_geom_angle_publ_flag
C6 C1 C2 119.8(3) . . ?
C6 C1 C10 117.1(3) . . ?
C2 C1 C10 123.2(3) . . ?
C3 C2 C1 118.3(3) . . ?
C3 C2 C20 120.2(3) . . ?
C1 C2 C20 121.3(3) . . ?
C2 C3 C4 123.4(3) . . ?
C2 C3 H3 118.3 . . ?
C4 C3 H3 118.3 . . ?
C7 C4 C3 122.3(3) . . ?
C7 C4 C5 119.5(3) . . ?
C3 C4 C5 118.1(3) . . ?
C7 C5 C6 121.3(3) 3_557 . ?
C7 C5 C4 120.7(3) 3_557 . ?
C6 C5 C4 117.9(3) . . ?
C1 C6 C5 122.5(3) . . ?
C1 C6 H6 118.8 . . ?
C5 C6 H6 118.8 . . ?
C4 C7 C8 122.1(3) . . ?
C4 C7 C5 119.7(3) . 3_557 ?
C8 C7 C5 118.0(3) . 3_557 ?
C9 C8 C7 171.9(3) . . ?
C8 C9 C30 169.7(3) . . ?
C11 C10 C15 118.0(3) . . ?
C11 C10 C1 119.9(3) . . ?
C15 C10 C1 122.0(3) . . ?
C10 C11 C12 121.1(3) . . ?
C10 C11 H11 119.5 . . ?
C12 C11 H11 119.5 . . ?
C13 C12 C11 121.4(3) . . ?
C13 C12 H12 119.3 . . ?
C11 C12 H12 119.3 . . ?
C12 C13 C14 117.6(3) . . ?
C12 C13 C16 123.3(3) . . ?
C14 C13 C16 119.1(3) . . ?
C15 C14 C13 122.0(3) . . ?
C15 C14 H14 119.0 . . ?
C13 C14 H14 119.0 . . ?
C14 C15 C10 119.9(3) . . ?
C14 C15 H15 120.0 . . ?
C10 C15 H15 120.0 . . ?
C19 C16 C18 109.9(3) . . ?
C19 C16 C17 107.0(3) . . ?
C18 C16 C17 108.9(3) . . ?
C19 C16 C13 109.0(3) . . ?
C18 C16 C13 110.6(3) . . ?
C17 C16 C13 111.4(3) . . ?
C16 C17 H17A 109.5 . . ?
C16 C17 H17B 109.5 . . ?
H17A C17 H17B 109.5 . . ?
C16 C17 H17C 109.5 . . ?
H17A C17 H17C 109.5 . . ?
H17B C17 H17C 109.5 . . ?
C16 C18 H18A 109.5 . . ?
C16 C18 H18B 109.5 . . ?
H18A C18 H18B 109.5 . . ?
C16 C18 H18C 109.5 . . ?
H18A C18 H18C 109.5 . . ?
H18B C18 H18C 109.5 . . ?
C16 C19 H19A 109.5 . . ?
C16 C19 H19B 109.5 . . ?
H19A C19 H19B 109.5 . . ?
C16 C19 H19C 109.5 . . ?
H19A C19 H19C 109.5 . . ?
H19B C19 H19C 109.5 . . ?
C25 C20 C21 117.7(3) . . ?
C25 C20 C2 120.8(3) . . ?
C21 C20 C2 121.4(3) . . ?
C22 C21 C20 120.5(3) . . ?
C22 C21 H21 119.8 . . ?
C20 C21 H21 119.8 . . ?
C21 C22 C23 122.3(3) . . ?
C21 C22 H22 118.8 . . ?
C23 C22 H22 118.8 . . ?
C24 C23 C22 116.8(3) . . ?
C24 C23 C26 122.5(3) . . ?
C22 C23 C26 120.8(3) . . ?
C23 C24 C25 122.1(3) . . ?
C23 C24 H24 118.9 . . ?
C25 C24 H24 118.9 . . ?
C24 C25 C20 120.6(3) . . ?
C24 C25 H25 119.7 . . ?
C20 C25 H25 119.7 . . ?
C29 C26 C27 108.9(3) . . ?
C29 C26 C28 109.6(3) . . ?
C27 C26 C28 108.1(3) . . ?
C29 C26 C23 109.0(3) . . ?
C27 C26 C23 111.7(3) . . ?
C28 C26 C23 109.5(3) . . ?
C26 C27 H27A 109.5 . . ?
C26 C27 H27B 109.5 . . ?
H27A C27 H27B 109.5 . . ?
C26 C27 H27C 109.5 . . ?
H27A C27 H27C 109.5 . . ?
H27B C27 H27C 109.5 . . ?
C26 C28 H28A 109.5 . . ?
C26 C28 H28B 109.5 . . ?
H28A C28 H28B 109.5 . . ?
C26 C28 H28C 109.5 . . ?
H28A C28 H28C 109.5 . . ?
H28B C28 H28C 109.5 . . ?
C26 C29 H29A 109.5 . . ?
C26 C29 H29B 109.5 . . ?
H29A C29 H29B 109.5 . . ?
C26 C29 H29C 109.5 . . ?
H29A C29 H29C 109.5 . . ?
H29B C29 H29C 109.5 . . ?
C31 C30 C35 119.4(3) . . ?
C31 C30 C9 123.9(3) . . ?
C35 C30 C9 116.8(3) . . ?
C32 C31 C30 120.7(3) . . ?
C32 C31 H31 119.6 . . ?
C30 C31 H31 119.6 . . ?
C31 C32 C33 117.8(3) . . ?
C31 C32 C36 123.5(3) . . ?
C33 C32 C36 118.7(3) . . ?
C34 C33 C32 123.2(3) . . ?
C34 C33 H33 118.4 . . ?
C32 C33 H33 118.4 . . ?
C33 C34 C35 117.9(3) . . ?
C33 C34 C40 120.7(3) . . ?
C35 C34 C40 121.4(3) . . ?
C34 C35 C30 121.1(3) . . ?
C34 C35 H35 119.5 . . ?
C30 C35 H35 119.5 . . ?
C32 C36 C37 113.1(3) . . ?
C32 C36 C39 108.9(3) . . ?
C37 C36 C39 107.5(3) . . ?
C32 C36 C38 109.2(3) . . ?
C37 C36 C38 108.3(3) . . ?
C39 C36 C38 109.7(3) . . ?
C36 C37 H37A 109.5 . . ?
C36 C37 H37B 109.5 . . ?
H37A C37 H37B 109.5 . . ?
C36 C37 H37C 109.5 . . ?
H37A C37 H37C 109.5 . . ?
H37B C37 H37C 109.5 . . ?
C36 C38 H38A 109.5 . . ?
C36 C38 H38B 109.5 . . ?
H38A C38 H38B 109.5 . . ?
C36 C38 H38C 109.5 . . ?
H38A C38 H38C 109.5 . . ?
H38B C38 H38C 109.5 . . ?
C36 C39 H39A 109.5 . . ?
C36 C39 H39B 109.5 . . ?
H39A C39 H39B 109.5 . . ?
C36 C39 H39C 109.5 . . ?
H39A C39 H39C 109.5 . . ?
H39B C39 H39C 109.5 . . ?
C43 C40 C41 109.1(3) . . ?
C43 C40 C34 113.3(3) . . ?
C41 C40 C34 109.3(3) . . ?
C43 C40 C42 106.4(4) . . ?
C41 C40 C42 108.5(4) . . ?
C34 C40 C42 110.1(3) . . ?
C40 C41 H41A 109.5 . . ?
C40 C41 H41B 109.5 . . ?
H41A C41 H41B 109.5 . . ?
C40 C41 H41C 109.5 . . ?
H41A C41 H41C 109.5 . . ?
H41B C41 H41C 109.5 . . ?
C40 C42 H42A 109.5 . . ?
C40 C42 H42B 109.5 . . ?
H42A C42 H42B 109.5 . . ?
C40 C42 H42C 109.5 . . ?
H42A C42 H42C 109.5 . . ?
H42B C42 H42C 109.5 . . ?
C40 C43 H43A 109.5 . . ?
C40 C43 H43B 109.5 . . ?
H43A C43 H43B 109.5 . . ?
C40 C43 H43C 109.5 . . ?
H43A C43 H43C 109.5 . . ?
H43B C43 H43C 109.5 . . ?
C49 C44 C45 119.1(3) . . ?
C49 C44 C53 120.0(3) . . ?
C45 C44 C53 120.9(3) . . ?
C46 C45 C44 118.7(3) . . ?
C46 C45 C63 119.5(3) . . ?
C44 C45 C63 121.8(3) . . ?
C45 C46 C47 123.4(3) . . ?
C45 C46 H46 118.3 . . ?
C47 C46 H46 118.3 . . ?
C46 C47 C50 122.2(3) . 3_657 ?
C46 C47 C48 117.6(3) . . ?
C50 C47 C48 120.2(3) 3_657 . ?
C49 C48 C50 121.2(3) . . ?
C49 C48 C47 119.1(3) . . ?
C50 C48 C47 119.6(3) . . ?
C44 C49 C48 121.9(3) . . ?
C44 C49 H49 119.0 . . ?
C48 C49 H49 119.0 . . ?
C51 C50 C48 121.2(3) . . ?
C51 C50 C47 118.6(3) . 3_657 ?
C48 C50 C47 120.1(3) . 3_657 ?
C52 C51 C50 172.8(3) . . ?
C51 C52 C73 172.0(3) . . ?
C54 C53 C58 117.8(3) . . ?
C54 C53 C44 121.8(3) . . ?
C58 C53 C44 120.4(3) . . ?
C55 C54 C53 121.0(3) . . ?
C55 C54 H54 119.5 . . ?
C53 C54 H54 119.5 . . ?
C54 C55 C56 122.0(3) . . ?
C54 C55 H55 119.0 . . ?
C56 C55 H55 119.0 . . ?
C57 C56 C55 116.6(3) . . ?
C57 C56 C59 122.5(3) . . ?
C55 C56 C59 120.9(3) . . ?
C56 C57 C58 121.6(3) . . ?
C56 C57 H57 119.2 . . ?
C58 C57 H57 119.2 . . ?
C53 C58 C57 120.9(3) . . ?
C53 C58 H58 119.6 . . ?
C57 C58 H58 119.6 . . ?
C60 C59 C62 110.1(3) . . ?
C60 C59 C56 109.3(3) . . ?
C62 C59 C56 111.9(3) . . ?
C60 C59 C61 109.6(4) . . ?
C62 C59 C61 107.1(4) . . ?
C56 C59 C61 108.8(3) . . ?
C59 C60 H60A 109.5 . . ?
C59 C60 H60B 109.5 . . ?
H60A C60 H60B 109.5 . . ?
C59 C60 H60C 109.5 . . ?
H60A C60 H60C 109.5 . . ?
H60B C60 H60C 109.5 . . ?
C59 C61 H61A 109.5 . . ?
C59 C61 H61B 109.5 . . ?
H61A C61 H61B 109.5 . . ?
C59 C61 H61C 109.5 . . ?
H61A C61 H61C 109.5 . . ?
H61B C61 H61C 109.5 . . ?
C59 C62 H62A 109.5 . . ?
C59 C62 H62B 109.5 . . ?
H62A C62 H62B 109.5 . . ?
C59 C62 H62C 109.5 . . ?
H62A C62 H62C 109.5 . . ?
H62B C62 H62C 109.5 . . ?
C64 C63 C68 117.9(3) . . ?
C64 C63 C45 122.3(3) . . ?
C68 C63 C45 119.8(3) . . ?
C65 C64 C63 121.6(3) . . ?
C65 C64 H64 119.2 . . ?
C63 C64 H64 119.2 . . ?
C64 C65 C66 122.0(3) . . ?
C64 C65 H65 119.0 . . ?
C66 C65 H65 119.0 . . ?
C67 C66 C65 116.3(3) . . ?
C67 C66 C69 122.6(4) . . ?
C65 C66 C69 121.1(3) . . ?
C66 C67 C68 122.0(3) . . ?
C66 C67 H67 119.0 . . ?
C68 C67 H67 119.0 . . ?
C63 C68 C67 120.2(3) . . ?
C63 C68 H68 119.9 . . ?
C67 C68 H68 119.9 . . ?
C71' C69 C72 48.7(10) . . ?
C71' C69 C71 56.9(11) . . ?
C72 C69 C71 104.1(8) . . ?
C71' C69 C70 130.3(9) . . ?
C72 C69 C70 116.4(6) . . ?
C71 C69 C70 99.0(8) . . ?
C71' C69 C66 114.7(8) . . ?
C72 C69 C66 115.7(5) . . ?
C71 C69 C66 105.4(7) . . ?
C70 C69 C66 113.4(4) . . ?
C71' C69 C72' 88.6(12) . . ?
C72 C69 C72' 39.9(6) . . ?
C71 C69 C72' 141.7(8) . . ?
C70 C69 C72' 91.1(5) . . ?
C66 C69 C72' 104.1(5) . . ?
C69 C70 H70A 109.5 . . ?
C69 C70 H70B 109.5 . . ?
H70A C70 H70B 109.5 . . ?
C69 C70 H70C 109.5 . . ?
H70A C70 H70C 109.5 . . ?
H70B C70 H70C 109.5 . . ?
C69 C71 H71A 109.5 . . ?
C69 C71 H71B 109.5 . . ?
C69 C71 H71C 109.5 . . ?
C69 C72 H72A 109.5 . . ?
C69 C72 H72B 109.5 . . ?
C69 C72 H72C 109.5 . . ?
C69 C71' H71D 109.5 . . ?
C69 C71' H71E 109.5 . . ?
H71D C71' H71E 109.5 . . ?
C69 C71' H71F 109.5 . . ?
H71D C71' H71F 109.5 . . ?
H71E C71' H71F 109.5 . . ?
C69 C72' H72D 109.5 . . ?
C69 C72' H72E 109.5 . . ?
H72D C72' H72E 109.5 . . ?
C69 C72' H72F 109.5 . . ?
H72D C72' H72F 109.5 . . ?
H72E C72' H72F 109.5 . . ?
C74 C73 C78 120.6(3) . . ?
C74 C73 C52 118.0(3) . . ?
C78 C73 C52 121.3(3) . . ?
C75 C74 C73 120.1(3) . . ?
C75 C74 H74 120.0 . . ?
C73 C74 H74 120.0 . . ?
C74 C75 C76 118.3(3) . . ?
C74 C75 C79 121.2(3) . . ?
C76 C75 C79 120.5(3) . . ?
C77 C76 C75 123.0(3) . . ?
C77 C76 H76 118.5 . . ?
C75 C76 H76 118.5 . . ?
C76 C77 C78 117.6(3) . . ?
C76 C77 C83 120.9(3) . . ?
C78 C77 C83 121.5(3) . . ?
C77 C78 C73 120.4(3) . . ?
C77 C78 H78 119.8 . . ?
C73 C78 H78 119.8 . . ?
C80 C79 C81 108.2(3) . . ?
C80 C79 C82 109.0(3) . . ?
C81 C79 C82 109.2(3) . . ?
C80 C79 C75 111.6(3) . . ?
C81 C79 C75 108.4(3) . . ?
C82 C79 C75 110.5(3) . . ?
C79 C80 H80A 109.5 . . ?
C79 C80 H80B 109.5 . . ?
H80A C80 H80B 109.5 . . ?
C79 C80 H80C 109.5 . . ?
H80A C80 H80C 109.5 . . ?
H80B C80 H80C 109.5 . . ?
C79 C81 H81A 109.5 . . ?
C79 C81 H81B 109.5 . . ?
H81A C81 H81B 109.5 . . ?
C79 C81 H81C 109.5 . . ?
H81A C81 H81C 109.5 . . ?
H81B C81 H81C 109.5 . . ?
C79 C82 H82A 109.5 . . ?
C79 C82 H82B 109.5 . . ?
H82A C82 H82B 109.5 . . ?
C79 C82 H82C 109.5 . . ?
H82A C82 H82C 109.5 . . ?
H82B C82 H82C 109.5 . . ?
C77 C83 C86 112.1(3) . . ?
C77 C83 C85 110.8(3) . . ?
C86 C83 C85 107.5(4) . . ?
C77 C83 C84 107.9(3) . . ?
C86 C83 C84 108.8(4) . . ?
C85 C83 C84 109.7(4) . . ?
C83 C84 H84A 109.5 . . ?
C83 C84 H84B 109.5 . . ?
H84A C84 H84B 109.5 . . ?
C83 C84 H84C 109.5 . . ?
H84A C84 H84C 109.5 . . ?
H84B C84 H84C 109.5 . . ?
C83 C85 H85A 109.5 . . ?
C83 C85 H85B 109.5 . . ?
H85A C85 H85B 109.5 . . ?
C83 C85 H85C 109.5 . . ?
H85A C85 H85C 109.5 . . ?
H85B C85 H85C 109.5 . . ?
C83 C86 H86A 109.5 . . ?
C83 C86 H86B 109.5 . . ?
H86A C86 H86B 109.5 . . ?
C83 C86 H86C 109.5 . . ?
H86A C86 H86C 109.5 . . ?
H86B C86 H86C 109.5 . . ?

loop_
_geom_bond_atom_site_label_1
_geom_bond_atom_site_label_2
_geom_bond_distance
_geom_bond_site_symmetry_2
_geom_bond_publ_flag
C1 C6 1.378(4) . ?
C1 C2 1.440(4) . ?
C1 C10 1.493(4) . ?
C2 C3 1.373(4) . ?
C2 C20 1.485(4) . ?
C3 C4 1.422(4) . ?
C3 H3 0.9500 . ?
C4 C7 1.412(4) . ?
C4 C5 1.438(4) . ?
C5 C7 1.417(4) 3_557 ?
C5 C6 1.423(4) . ?
C6 H6 0.9500 . ?
C7 C8 1.416(4) . ?
C7 C5 1.417(4) 3_557 ?
C8 C9 1.212(4) . ?
C9 C30 1.444(4) . ?
C10 C11 1.390(4) . ?
C10 C15 1.403(4) . ?
C11 C12 1.393(4) . ?
C11 H11 0.9500 . ?
C12 C13 1.373(4) . ?
C12 H12 0.9500 . ?
C13 C14 1.398(5) . ?
C13 C16 1.541(4) . ?
C14 C15 1.386(4) . ?
C14 H14 0.9500 . ?
C15 H15 0.9500 . ?
C16 C19 1.512(5) . ?
C16 C18 1.515(5) . ?
C16 C17 1.524(5) . ?
C17 H17A 0.9800 . ?
C17 H17B 0.9800 . ?
C17 H17C 0.9800 . ?
C18 H18A 0.9800 . ?
C18 H18B 0.9800 . ?
C18 H18C 0.9800 . ?
C19 H19A 0.9800 . ?
C19 H19B 0.9800 . ?
C19 H19C 0.9800 . ?
C20 C25 1.398(4) . ?
C20 C21 1.399(4) . ?
C21 C22 1.382(4) . ?
C21 H21 0.9500 . ?
C22 C23 1.397(4) . ?
C22 H22 0.9500 . ?
C23 C24 1.380(5) . ?
C23 C26 1.538(4) . ?
C24 C25 1.394(4) . ?
C24 H24 0.9500 . ?
C25 H25 0.9500 . ?
C26 C29 1.527(5) . ?
C26 C27 1.532(5) . ?
C26 C28 1.536(5) . ?
C27 H27A 0.9800 . ?
C27 H27B 0.9800 . ?
C27 H27C 0.9800 . ?
C28 H28A 0.9800 . ?
C28 H28B 0.9800 . ?
C28 H28C 0.9800 . ?
C29 H29A 0.9800 . ?
C29 H29B 0.9800 . ?
C29 H29C 0.9800 . ?
C30 C31 1.399(4) . ?
C30 C35 1.411(4) . ?
C31 C32 1.392(4) . ?
C31 H31 0.9500 . ?
C32 C33 1.408(5) . ?
C32 C36 1.527(5) . ?
C33 C34 1.381(5) . ?
C33 H33 0.9500 . ?
C34 C35 1.388(5) . ?
C34 C40 1.532(5) . ?
C35 H35 0.9500 . ?
C36 C37 1.534(5) . ?
C36 C39 1.545(5) . ?
C36 C38 1.550(5) . ?
C37 H37A 0.9800 . ?
C37 H37B 0.9800 . ?
C37 H37C 0.9800 . ?
C38 H38A 0.9800 . ?
C38 H38B 0.9800 . ?
C38 H38C 0.9800 . ?
C39 H39A 0.9800 . ?
C39 H39B 0.9800 . ?
C39 H39C 0.9800 . ?
C40 C43 1.511(6) . ?
C40 C41 1.523(6) . ?
C40 C42 1.556(6) . ?
C41 H41A 0.9800 . ?
C41 H41B 0.9800 . ?
C41 H41C 0.9800 . ?
C42 H42A 0.9800 . ?
C42 H42B 0.9800 . ?
C42 H42C 0.9800 . ?
C43 H43A 0.9800 . ?
C43 H43B 0.9800 . ?
C43 H43C 0.9800 . ?
C44 C49 1.369(4) . ?
C44 C45 1.452(4) . ?
C44 C53 1.497(4) . ?
C45 C46 1.353(4) . ?
C45 C63 1.487(4) . ?
C46 C47 1.418(4) . ?
C46 H46 0.9500 . ?
C47 C50 1.420(4) 3_657 ?
C47 C48 1.421(4) . ?
C48 C49 1.417(4) . ?
C48 C50 1.420(4) . ?
C49 H49 0.9500 . ?
C50 C51 1.419(4) . ?
C50 C47 1.420(4) 3_657 ?
C51 C52 1.207(4) . ?
C52 C73 1.431(4) . ?
C53 C54 1.388(4) . ?
C53 C58 1.389(4) . ?
C54 C55 1.378(4) . ?
C54 H54 0.9500 . ?
C55 C56 1.400(4) . ?
C55 H55 0.9500 . ?
C56 C57 1.384(4) . ?
C56 C59 1.532(4) . ?
C57 C58 1.395(4) . ?
C57 H57 0.9500 . ?
C58 H58 0.9500 . ?
C59 C60 1.500(5) . ?
C59 C62 1.514(6) . ?
C59 C61 1.539(6) . ?
C60 H60A 0.9800 . ?
C60 H60B 0.9800 . ?
C60 H60C 0.9800 . ?
C61 H61A 0.9800 . ?
C61 H61B 0.9800 . ?
C61 H61C 0.9800 . ?
C62 H62A 0.9800 . ?
C62 H62B 0.9800 . ?
C62 H62C 0.9800 . ?
C63 C64 1.380(4) . ?
C63 C68 1.393(4) . ?
C64 C65 1.364(5) . ?
C64 H64 0.9500 . ?
C65 C66 1.405(5) . ?
C65 H65 0.9500 . ?
C66 C67 1.387(5) . ?
C66 C69 1.528(5) . ?
C67 C68 1.396(5) . ?
C67 H67 0.9500 . ?
C68 H68 0.9500 . ?
C69 C71' 1.377(18) . ?
C69 C72 1.429(10) . ?
C69 C71 1.447(18) . ?
C69 C70 1.453(6) . ?
C69 C72' 1.825(13) . ?
C70 H70A 0.9800 . ?
C70 H70B 0.9800 . ?
C70 H70C 0.9800 . ?
C71 H71A 0.9800 . ?
C71 H71B 0.9800 . ?
C71 H71C 0.9800 . ?
C72 H72A 0.9800 . ?
C72 H72B 0.9800 . ?
C72 H72C 0.9800 . ?
C71' H71D 0.9800 . ?
C71' H71E 0.9800 . ?
C71' H71F 0.9800 . ?
C72' H72D 0.9800 . ?
C72' H72E 0.9800 . ?
C72' H72F 0.9800 . ?
C73 C74 1.394(4) . ?
C73 C78 1.398(4) . ?
C74 C75 1.384(5) . ?
C74 H74 0.9500 . ?
C75 C76 1.398(5) . ?
C75 C79 1.544(5) . ?
C76 C77 1.391(5) . ?
C76 H76 0.9500 . ?
C77 C78 1.395(5) . ?
C77 C83 1.526(5) . ?
C78 H78 0.9500 . ?
C79 C80 1.522(5) . ?
C79 C81 1.525(5) . ?
C79 C82 1.526(5) . ?
C80 H80A 0.9800 . ?
C80 H80B 0.9800 . ?
C80 H80C 0.9800 . ?
C81 H81A 0.9800 . ?
C81 H81B 0.9800 . ?
C81 H81C 0.9800 . ?
C82 H82A 0.9800 . ?
C82 H82B 0.9800 . ?
C82 H82C 0.9800 . ?
C83 C86 1.527(6) . ?
C83 C85 1.532(6) . ?
C83 C84 1.537(7) . ?
C84 H84A 0.9800 . ?
C84 H84B 0.9800 . ?
C84 H84C 0.9800 . ?
C85 H85A 0.9800 . ?
C85 H85B 0.9800 . ?
C85 H85C 0.9800 . ?
C86 H86A 0.9800 . ?
C86 H86B 0.9800 . ?
C86 H86C 0.9800 . ?
